data_4511149
loop_
_publ_author_name
'Liu, Xun-Gao'
'Wang, Li-Yan'
'Zhu, Xia'
'Li, Bao-Long'
'Zhang, Yong'

_publ_section_title
;
 Structural Versatility of Eight Zinc(II) Coordination Polymers
 Constructed with a Long Flexible Ligand 1,4-Bis(1,2,4-triazol-1-yl)butane
;
_journal_issue 9
_journal_name_full 'Crystal Growth &amp; Design'
_journal_page_first 3997
_journal_paper_doi 10.1021/cg900134f
_journal_volume 9
_journal_year 2009
_chemical_formula_sum 'C16 H32 N14 O10 Zn'
_chemical_formula_weight 645.93
_chemical_name_systematic
; 
 ? 
;
_space_group_IT_number 14
_symmetry_cell_setting monoclinic
_symmetry_space_group_name_Hall '-P 2yn'
_symmetry_space_group_name_H-M 'P 1 21/n 1'
_atom_sites_solution_hydrogens geom
_atom_sites_solution_primary direct
_atom_sites_solution_secondary difmap
_audit_creation_method SHELXL-97
_cell_angle_alpha 90.00
_cell_angle_beta 105.064(4)
_cell_angle_gamma 90.00
_cell_formula_units_Z 4
_cell_length_a 10.9909(17)
_cell_length_b 16.420(2)
_cell_length_c 15.714(2)
_cell_measurement_reflns_used 10695
_cell_measurement_temperature 193(2)
_cell_measurement_theta_max 25.3491
_cell_measurement_theta_min 3.1243
_cell_volume 2738.5(6)
_computing_cell_refinement 'CrystalClear (Rigaku Corp., 2000)'
_computing_data_collection 'CrystalClear (Rigaku Corp., 2000)'
_computing_data_reduction 'CrystalClear (Rigaku Corp., 2000)'
_computing_molecular_graphics 'Bruker SHELXTL'
_computing_publication_material 'Bruker SHELXTL'
_computing_structure_refinement 'SHELXL-97 (Sheldrick, 1997)'
_computing_structure_solution 'SHELXS-97 (Sheldrick, 1990)'
_diffrn_ambient_temperature 193(2)
_diffrn_measured_fraction_theta_full 0.996
_diffrn_measured_fraction_theta_max 0.996
_diffrn_measurement_device_type 'Rigaku Mercury CCD'
_diffrn_measurement_method \w
_diffrn_radiation_monochromator graphite
_diffrn_radiation_source 'fine-focus sealed tube'
_diffrn_radiation_type MoK\a
_diffrn_radiation_wavelength 0.71073
_diffrn_reflns_av_R_equivalents 0.0230
_diffrn_reflns_av_sigmaI/netI 0.0172
_diffrn_reflns_limit_h_max 13
_diffrn_reflns_limit_h_min -13
_diffrn_reflns_limit_k_max 19
_diffrn_reflns_limit_k_min -18
_diffrn_reflns_limit_l_max 18
_diffrn_reflns_limit_l_min -18
_diffrn_reflns_number 26612
_diffrn_reflns_theta_full 25.34
_diffrn_reflns_theta_max 25.34
_diffrn_reflns_theta_min 3.12
_diffrn_standards_decay_% 0
_diffrn_standards_interval_count 0
_diffrn_standards_interval_time 0
_diffrn_standards_number 0
_exptl_absorpt_coefficient_mu 0.973
_exptl_absorpt_correction_T_max 0.8677
_exptl_absorpt_correction_T_min 0.6630
_exptl_absorpt_correction_type multi-scan
_exptl_absorpt_process_details Empirical
_exptl_crystal_colour Colorless
_exptl_crystal_density_diffrn 1.567
_exptl_crystal_density_method 'not measured'
_exptl_crystal_description Block
_exptl_crystal_F_000 1344
_exptl_crystal_size_max 0.46
_exptl_crystal_size_mid 0.28
_exptl_crystal_size_min 0.15
_refine_diff_density_max 0.330
_refine_diff_density_min -0.425
_refine_diff_density_rms 0.058
_refine_ls_extinction_method none
_refine_ls_goodness_of_fit_ref 1.052
_refine_ls_hydrogen_treatment mixed
_refine_ls_matrix_type full
_refine_ls_number_parameters 456
_refine_ls_number_reflns 4999
_refine_ls_number_restraints 0
_refine_ls_restrained_S_all 1.052
_refine_ls_R_factor_all 0.0365
_refine_ls_R_factor_gt 0.0323
_refine_ls_shift/su_max 0.003
_refine_ls_shift/su_mean 0.000
_refine_ls_structure_factor_coef Fsqd
_refine_ls_weighting_details 'calc w=1/[\s^2^(Fo^2^)+(0.0584P)^2^+0.7544P] where P=(Fo^2^+2Fc^2^)/3'
_refine_ls_weighting_scheme calc
_refine_ls_wR_factor_gt 0.0912
_refine_ls_wR_factor_ref 0.0949
_reflns_number_gt 4546
_reflns_number_total 4999
_reflns_threshold_expression >2sigma(I)
_cod_data_source_file cg900134f_si_002.cif
_cod_data_source_block {[Zn(btb)2(H2O)2](NO3)2(H2O)2}n_(2)
_cod_depositor_comments
;
The following automatic conversions were performed:

'_symmetry_cell_setting' value 'Monoclinic' changed to 'monoclinic'
according to
/usr/data/users/saulius/automatic-downloads/retrospective/ACS/lib/dictionaries/cif_core.dic
dictionary named 'cif_core.dic' version 2.4.2 from
2011-04-26.

'_exptl_absorpt_correction_type' value 'Multi-scan'
changed to 'multi-scan' according to
/usr/data/users/saulius/automatic-downloads/retrospective/ACS/lib/dictionaries/cif_core.dic
dictionary named 'cif_core.dic' version 2.4.2 from 2011-04-26.

Automatic conversion script
Id: cif_fix_values 2281 2013-09-26 08:29:07Z andrius 
;
_cod_original_cell_volume 2738.5(7)
_cod_original_sg_symbol_H-M P21/n
_cod_database_code 4511149

loop_
_symmetry_equiv_pos_as_xyz
'x, y, z'
'-x+1/2, y+1/2, -z+1/2'
'-x, -y, -z'
'x-1/2, -y-1/2, z-1/2'

loop_
_atom_site_label
_atom_site_type_symbol
_atom_site_fract_x
_atom_site_fract_y
_atom_site_fract_z
_atom_site_U_iso_or_equiv
_atom_site_adp_type
_atom_site_occupancy
_atom_site_symmetry_multiplicity
_atom_site_calc_flag
_atom_site_refinement_flags
Zn1 Zn 0.000231(14) 0.131615(11) 0.752517(10) 0.02059(10) Uani 1 1 d .
N1 N 0.04635(13) 0.27551(8) 0.98306(9) 0.0240(3) Uani 1 1 d .
N2 N 0.11256(16) 0.32750(9) 0.94438(10) 0.0358(4) Uani 1 1 d .
N3 N 0.03613(13) 0.22211(8) 0.85475(9) 0.0234(3) Uani 1 1 d .
N4 N -0.33073(13) 0.47869(8) 0.96423(9) 0.0238(3) Uani 1 1 d .
N5 N -0.43513(15) 0.43114(9) 0.93888(11) 0.0345(4) Uani 1 1 d .
N6 N -0.44826(13) 0.53937(8) 0.84906(9) 0.0238(3) Uani 1 1 d .
N7 N -0.06198(13) 0.27105(8) 0.51790(9) 0.0237(3) Uani 1 1 d .
N8 N -0.14574(14) 0.31432(9) 0.55070(10) 0.0296(3) Uani 1 1 d .
N9 N -0.04586(13) 0.22034(8) 0.64812(9) 0.0230(3) Uani 1 1 d .
N10 N 0.31619(13) 0.48131(8) 0.53259(9) 0.0253(3) Uani 1 1 d .
N11 N 0.41815(16) 0.43179(10) 0.55821(11) 0.0387(4) Uani 1 1 d .
N12 N 0.43999(14) 0.54252(8) 0.64495(9) 0.0250(3) Uani 1 1 d .
N13 N -0.35135(17) 0.29368(10) 0.78552(10) 0.0340(4) Uani 1 1 d .
N14 N -0.62369(14) -0.03866(9) 0.77618(9) 0.0276(3) Uani 1 1 d .
C1 C 0.03360(18) 0.28899(11) 1.07256(11) 0.0303(4) Uani 1 1 d .
H1A H 0.1183 0.2879 1.1144 0.036 Uiso 1 1 calc R
H1B H -0.0163 0.2440 1.0884 0.036 Uiso 1 1 calc R
C2 C -0.02969(18) 0.36941(11) 1.08214(12) 0.0293(4) Uani 1 1 d .
H2A H 0.0258 0.4145 1.0737 0.035 Uiso 1 1 calc R
H2B H -0.0399 0.3735 1.1428 0.035 Uiso 1 1 calc R
C3 C -0.15808(18) 0.37950(11) 1.01690(12) 0.0306(4) Uani 1 1 d .
H3A H -0.1475 0.3834 0.9564 0.037 Uiso 1 1 calc R
H3B H -0.2108 0.3312 1.0197 0.037 Uiso 1 1 calc R
C4 C -0.22368(17) 0.45575(11) 1.03767(11) 0.0277(4) Uani 1 1 d .
H4A H -0.2538 0.4460 1.0909 0.033 Uiso 1 1 calc R
H4B H -0.1625 0.5012 1.0505 0.033 Uiso 1 1 calc R
C5 C 0.10288(18) 0.29242(10) 0.86728(12) 0.0313(4) Uani 1 1 d .
H5A H 0.1398 0.3147 0.8241 0.038 Uiso 1 1 calc R
C6 C 0.00258(16) 0.21414(10) 0.92947(11) 0.0247(4) Uani 1 1 d .
H6A H -0.0461 0.1704 0.9426 0.030 Uiso 1 1 calc R
C7 C -0.50248(17) 0.47059(11) 0.86941(12) 0.0312(4) Uani 1 1 d .
H7A H -0.5828 0.4522 0.8362 0.037 Uiso 1 1 calc R
C8 C -0.33997(16) 0.54178(10) 0.91098(11) 0.0252(4) Uani 1 1 d .
H8A H -0.2779 0.5831 0.9162 0.030 Uiso 1 1 calc R
C9 C -0.04551(18) 0.28772(11) 0.42985(11) 0.0300(4) Uani 1 1 d .
H9A H -0.1285 0.2845 0.3862 0.036 Uiso 1 1 calc R
H9B H 0.0093 0.2452 0.4148 0.036 Uiso 1 1 calc R
C10 C 0.01213(18) 0.37081(10) 0.42328(12) 0.0295(4) Uani 1 1 d .
H10A H -0.0458 0.4133 0.4344 0.035 Uiso 1 1 calc R
H10B H 0.0201 0.3784 0.3625 0.035 Uiso 1 1 calc R
C11 C 0.14092(18) 0.38284(11) 0.48738(12) 0.0304(4) Uani 1 1 d .
H11A H 0.1936 0.3341 0.4867 0.036 Uiso 1 1 calc R
H11B H 0.1311 0.3896 0.5478 0.036 Uiso 1 1 calc R
C12 C 0.20580(17) 0.45759(11) 0.46219(11) 0.0294(4) Uani 1 1 d .
H12A H 0.2324 0.4459 0.4079 0.035 Uiso 1 1 calc R
H12B H 0.1453 0.5035 0.4495 0.035 Uiso 1 1 calc R
C13 C -0.13133(15) 0.28175(10) 0.62921(11) 0.0249(4) Uani 1 1 d .
H13A H -0.1770 0.2997 0.6694 0.030 Uiso 1 1 calc R
C14 C -0.00512(16) 0.21585(10) 0.57582(11) 0.0247(4) Uani 1 1 d .
H14A H 0.0562 0.1783 0.5670 0.030 Uiso 1 1 calc R
C15 C 0.48926(18) 0.47167(11) 0.62579(13) 0.0343(4) Uani 1 1 d .
H15A H 0.5691 0.4521 0.6585 0.041 Uiso 1 1 calc R
C16 C 0.33092(17) 0.54602(10) 0.58412(11) 0.0268(4) Uani 1 1 d .
H16A H 0.2716 0.5891 0.5784 0.032 Uiso 1 1 calc R
O1 O -0.19035(14) 0.12357(10) 0.76058(11) 0.0362(3) Uani 1 1 d .
O2 O 0.19056(14) 0.13759(10) 0.74209(11) 0.0337(3) Uani 1 1 d .
O3 O -0.7011(2) 0.27430(12) 0.69928(14) 0.0599(5) Uani 1 1 d .
O4 O -0.1745(2) 0.48493(14) 0.77206(16) 0.0716(6) Uani 1 1 d .
O5 O -0.5305(4) -0.0803(3) 0.8055(4) 0.0574(11) Uani 0.70 1 d P
O6 O -0.7313(3) -0.06400(19) 0.7781(3) 0.0501(8) Uani 0.70 1 d P
O7 O -0.6152(3) 0.02994(18) 0.7454(2) 0.0426(7) Uani 0.70 1 d P
O8 O -0.3712(4) 0.22040(15) 0.7951(3) 0.0783(10) Uani 0.70 1 d P
O9 O -0.4439(3) 0.33720(18) 0.75894(18) 0.0687(7) Uani 0.70 1 d P
O10 O -0.2442(2) 0.3190(2) 0.79798(19) 0.0617(7) Uani 0.70 1 d P
O11 O -0.5733(10) -0.1044(6) 0.8063(8) 0.059(3) Uani 0.30 1 d P
O12 O -0.7292(8) -0.0235(4) 0.7791(6) 0.0494(18) Uani 0.30 1 d P
O13 O -0.5607(6) 0.0112(5) 0.7428(5) 0.0431(16) Uani 0.30 1 d P
O14 O -0.4503(7) 0.2625(6) 0.7651(4) 0.074(2) Uani 0.30 1 d P
O15 O -0.3222(9) 0.3588(4) 0.7588(5) 0.086(2) Uani 0.30 1 d P
O16 O -0.2687(7) 0.2542(4) 0.8416(3) 0.068(2) Uani 0.30 1 d P
H1W H -0.226(2) 0.1545(16) 0.7770(16) 0.041(7) Uiso 1 1 d .
H2W H -0.229(2) 0.0848(16) 0.7531(16) 0.044(7) Uiso 1 1 d .
H3W H 0.222(2) 0.1748(16) 0.7311(15) 0.042(7) Uiso 1 1 d .
H4W H 0.231(2) 0.1001(17) 0.7425(16) 0.045(7) Uiso 1 1 d .
H5W H -0.738(3) 0.316(2) 0.701(2) 0.071(10) Uiso 1 1 d .
H6W H -0.628(3) 0.2831(18) 0.716(2) 0.065(10) Uiso 1 1 d .
H7W H -0.205(3) 0.444(2) 0.781(2) 0.075(11) Uiso 1 1 d .
H8W H -0.108(3) 0.4799(17) 0.7649(18) 0.057(8) Uiso 1 1 d .

loop_
_atom_site_aniso_label
_atom_site_aniso_U_11
_atom_site_aniso_U_22
_atom_site_aniso_U_33
_atom_site_aniso_U_23
_atom_site_aniso_U_13
_atom_site_aniso_U_12
Zn1 0.02335(15) 0.01727(15) 0.02035(14) -0.00105(6) 0.00421(10) -0.00090(6)
N1 0.0279(7) 0.0220(7) 0.0222(7) -0.0007(6) 0.0068(6) 0.0030(6)
N2 0.0481(10) 0.0269(8) 0.0357(8) -0.0061(7) 0.0168(7) -0.0118(7)
N3 0.0290(7) 0.0189(7) 0.0230(7) -0.0013(6) 0.0080(6) 0.0005(5)
N4 0.0237(7) 0.0230(7) 0.0228(7) 0.0028(6) 0.0024(6) 0.0018(6)
N5 0.0320(8) 0.0283(8) 0.0395(9) 0.0104(7) 0.0025(7) -0.0044(6)
N6 0.0245(7) 0.0200(7) 0.0255(7) 0.0027(6) 0.0039(6) 0.0010(6)
N7 0.0260(7) 0.0224(7) 0.0223(7) -0.0001(6) 0.0055(6) -0.0008(6)
N8 0.0286(8) 0.0288(8) 0.0309(8) 0.0023(6) 0.0067(6) 0.0060(6)
N9 0.0269(7) 0.0189(7) 0.0229(7) -0.0005(6) 0.0061(6) -0.0008(5)
N10 0.0279(8) 0.0229(7) 0.0234(7) -0.0018(6) 0.0034(6) 0.0012(6)
N11 0.0374(9) 0.0318(9) 0.0427(9) -0.0101(7) 0.0029(7) 0.0094(7)
N12 0.0277(8) 0.0193(7) 0.0264(7) 0.0000(6) 0.0041(6) 0.0008(6)
N13 0.0448(11) 0.0310(9) 0.0328(8) 0.0004(7) 0.0219(8) 0.0042(8)
N14 0.0292(8) 0.0280(8) 0.0233(7) -0.0033(6) 0.0029(6) 0.0028(6)
C1 0.0363(10) 0.0340(10) 0.0192(8) -0.0012(7) 0.0049(7) 0.0117(8)
C2 0.0303(10) 0.0334(10) 0.0217(9) -0.0056(7) 0.0021(8) 0.0083(7)
C3 0.0316(10) 0.0286(9) 0.0271(9) -0.0028(7) -0.0007(8) 0.0070(7)
C4 0.0307(9) 0.0279(9) 0.0208(8) 0.0027(7) 0.0002(7) 0.0074(7)
C5 0.0437(11) 0.0229(9) 0.0314(9) -0.0022(7) 0.0172(8) -0.0068(7)
C6 0.0272(9) 0.0201(8) 0.0273(8) -0.0008(7) 0.0080(7) -0.0001(6)
C7 0.0270(9) 0.0266(9) 0.0364(10) 0.0046(8) 0.0016(8) -0.0040(7)
C8 0.0251(9) 0.0221(8) 0.0268(8) 0.0032(7) 0.0040(7) 0.0003(7)
C9 0.0389(10) 0.0326(10) 0.0174(8) 0.0006(7) 0.0051(7) -0.0063(8)
C10 0.0350(10) 0.0292(10) 0.0226(9) 0.0035(7) 0.0043(8) -0.0029(7)
C11 0.0375(10) 0.0286(9) 0.0221(8) 0.0029(7) 0.0025(8) -0.0040(8)
C12 0.0348(10) 0.0305(9) 0.0202(8) -0.0004(7) 0.0024(7) -0.0035(7)
C13 0.0236(8) 0.0221(8) 0.0297(9) -0.0003(7) 0.0084(7) 0.0014(6)
C14 0.0282(9) 0.0206(8) 0.0255(8) 0.0008(7) 0.0077(7) 0.0026(6)
C15 0.0331(10) 0.0265(9) 0.0382(10) -0.0053(8) 0.0001(8) 0.0072(7)
C16 0.0284(9) 0.0207(8) 0.0295(9) -0.0025(7) 0.0043(7) 0.0024(7)
O1 0.0278(8) 0.0310(8) 0.0540(10) -0.0100(7) 0.0182(7) -0.0022(6)
O2 0.0271(7) 0.0283(8) 0.0483(9) 0.0033(6) 0.0145(7) 0.0013(6)
O3 0.0525(12) 0.0494(11) 0.0833(13) 0.0146(10) 0.0273(10) -0.0035(9)
O4 0.0616(13) 0.0556(13) 0.1117(17) 0.0203(11) 0.0478(12) 0.0240(10)
O5 0.0347(18) 0.048(2) 0.084(2) 0.0083(19) 0.0048(16) 0.0182(14)
O6 0.0304(13) 0.0555(19) 0.0636(16) 0.0105(19) 0.0105(10) -0.0043(17)
O7 0.0493(19) 0.0378(15) 0.0400(13) 0.0086(11) 0.0103(14) -0.0021(13)
O8 0.103(3) 0.0384(15) 0.122(3) 0.0110(16) 0.082(2) 0.0078(15)
O9 0.0568(17) 0.0624(17) 0.0842(19) 0.0084(15) 0.0131(13) 0.0248(15)
O10 0.0451(14) 0.084(2) 0.0596(15) -0.0148(15) 0.0205(12) -0.0088(14)
O11 0.086(8) 0.044(6) 0.055(4) 0.023(4) 0.030(6) 0.039(5)
O12 0.031(3) 0.050(4) 0.070(4) 0.003(4) 0.017(3) 0.000(4)
O13 0.046(4) 0.045(4) 0.045(3) 0.001(3) 0.024(3) -0.010(3)
O14 0.047(4) 0.130(8) 0.043(3) -0.022(4) 0.009(3) -0.045(5)
O15 0.112(7) 0.060(4) 0.078(5) 0.027(3) 0.012(4) -0.021(4)
O16 0.090(5) 0.047(3) 0.046(3) -0.019(3) -0.022(3) 0.045(3)

loop_
_atom_type_symbol
_atom_type_description
_atom_type_scat_dispersion_real
_atom_type_scat_dispersion_imag
_atom_type_scat_source
C C 0.0033 0.0016 'International Tables Vol C Tables 4.2.6.8 and 6.1.1.4'
H H 0.0000 0.0000 'International Tables Vol C Tables 4.2.6.8 and 6.1.1.4'
N N 0.0061 0.0033 'International Tables Vol C Tables 4.2.6.8 and 6.1.1.4'
O O 0.0106 0.0060 'International Tables Vol C Tables 4.2.6.8 and 6.1.1.4'
Zn Zn 0.2839 1.4301 'International Tables Vol C Tables 4.2.6.8 and 6.1.1.4'

loop_
_geom_angle_atom_site_label_1
_geom_angle_atom_site_label_2
_geom_angle_atom_site_label_3
_geom_angle
_geom_angle_site_symmetry_1
_geom_angle_site_symmetry_3
O1 Zn1 O2 178.68(6) . .
O1 Zn1 N3 89.47(6) . .
O2 Zn1 N3 91.85(6) . .
O1 Zn1 N12 91.54(6) . 2_546
O2 Zn1 N12 88.52(6) . 2_546
N3 Zn1 N12 87.10(6) . 2_546
O1 Zn1 N9 92.69(6) . .
O2 Zn1 N9 87.24(6) . .
N3 Zn1 N9 93.60(6) . .
N12 Zn1 N9 175.72(5) 2_546 .
O1 Zn1 N6 85.73(6) . 2_446
O2 Zn1 N6 92.95(6) . 2_446
N3 Zn1 N6 175.19(5) . 2_446
N12 Zn1 N6 92.70(6) 2_546 2_446
N9 Zn1 N6 86.96(6) . 2_446
C6 N1 N2 109.98(14) . .
C6 N1 C1 128.09(15) . .
N2 N1 C1 121.90(14) . .
C5 N2 N1 102.17(14) . .
C6 N3 C5 102.72(14) . .
C6 N3 Zn1 123.70(11) . .
C5 N3 Zn1 133.28(12) . .
C8 N4 N5 110.20(14) . .
C8 N4 C4 127.92(15) . .
N5 N4 C4 121.76(14) . .
C7 N5 N4 102.11(14) . .
C8 N6 C7 102.57(14) . .
C8 N6 Zn1 122.24(11) . 2_456
C7 N6 Zn1 135.19(12) . 2_456
C14 N7 N8 109.98(14) . .
C14 N7 C9 128.72(15) . .
N8 N7 C9 121.30(14) . .
C13 N8 N7 102.34(13) . .
C14 N9 C13 102.83(14) . .
C14 N9 Zn1 123.34(11) . .
C13 N9 Zn1 132.98(11) . .
C16 N10 N11 109.87(14) . .
C16 N10 C12 128.47(15) . .
N11 N10 C12 121.46(14) . .
C15 N11 N10 102.26(14) . .
C16 N12 C15 102.50(14) . .
C16 N12 Zn1 123.64(12) . 2_556
C15 N12 Zn1 133.77(12) . 2_556
O14 N13 O10 170.8(4) . .
O14 N13 O15 126.7(6) . .
O10 N13 O15 55.0(4) . .
O14 N13 O9 62.0(5) . .
O10 N13 O9 122.6(3) . .
O15 N13 O9 68.9(4) . .
O14 N13 O8 55.1(5) . .
O10 N13 O8 120.4(3) . .
O15 N13 O8 164.2(4) . .
O9 N13 O8 116.9(3) . .
O14 N13 O16 114.4(6) . .
O10 N13 O16 64.8(4) . .
O15 N13 O16 118.8(6) . .
O9 N13 O16 156.6(3) . .
O8 N13 O16 62.3(4) . .
O12 N14 O5 146.0(5) . .
O12 N14 O7 89.8(4) . .
O5 N14 O7 121.1(3) . .
O12 N14 O11 120.2(6) . .
O7 N14 O11 149.7(5) . .
O5 N14 O6 120.5(3) . .
O7 N14 O6 118.4(2) . .
O11 N14 O6 91.8(5) . .
O5 N14 O13 91.4(4) . .
O11 N14 O13 118.6(6) . .
O6 N14 O13 146.9(4) . .
N1 C1 C2 112.77(14) . .
N1 C1 H1A 109.0 . .
C2 C1 H1A 109.0 . .
N1 C1 H1B 109.0 . .
C2 C1 H1B 109.0 . .
H1A C1 H1B 107.8 . .
C1 C2 C3 113.35(15) . .
C1 C2 H2A 108.9 . .
C3 C2 H2A 108.9 . .
C1 C2 H2B 108.9 . .
C3 C2 H2B 108.9 . .
H2A C2 H2B 107.7 . .
C4 C3 C2 110.67(15) . .
C4 C3 H3A 109.5 . .
C2 C3 H3A 109.5 . .
C4 C3 H3B 109.5 . .
C2 C3 H3B 109.5 . .
H3A C3 H3B 108.1 . .
N4 C4 C3 111.74(14) . .
N4 C4 H4A 109.3 . .
C3 C4 H4A 109.3 . .
N4 C4 H4B 109.3 . .
C3 C4 H4B 109.3 . .
H4A C4 H4B 107.9 . .
N2 C5 N3 114.62(16) . .
N2 C5 H5A 122.7 . .
N3 C5 H5A 122.7 . .
N1 C6 N3 110.50(15) . .
N1 C6 H6A 124.7 . .
N3 C6 H6A 124.7 . .
N5 C7 N6 114.75(15) . .
N5 C7 H7A 122.6 . .
N6 C7 H7A 122.6 . .
N4 C8 N6 110.37(15) . .
N4 C8 H8A 124.8 . .
N6 C8 H8A 124.8 . .
N7 C9 C10 112.80(14) . .
N7 C9 H9A 109.0 . .
C10 C9 H9A 109.0 . .
N7 C9 H9B 109.0 . .
C10 C9 H9B 109.0 . .
H9A C9 H9B 107.8 . .
C9 C10 C11 113.84(15) . .
C9 C10 H10A 108.8 . .
C11 C10 H10A 108.8 . .
C9 C10 H10B 108.8 . .
C11 C10 H10B 108.8 . .
H10A C10 H10B 107.7 . .
C10 C11 C12 110.51(14) . .
C10 C11 H11A 109.5 . .
C12 C11 H11A 109.5 . .
C10 C11 H11B 109.5 . .
C12 C11 H11B 109.5 . .
H11A C11 H11B 108.1 . .
N10 C12 C11 111.68(14) . .
N10 C12 H12A 109.3 . .
C11 C12 H12A 109.3 . .
N10 C12 H12B 109.3 . .
C11 C12 H12B 109.3 . .
H12A C12 H12B 107.9 . .
N8 C13 N9 114.52(15) . .
N8 C13 H13A 122.7 . .
N9 C13 H13A 122.7 . .
N7 C14 N9 110.32(15) . .
N7 C14 H14A 124.8 . .
N9 C14 H14A 124.8 . .
N11 C15 N12 114.82(16) . .
N11 C15 H15A 122.6 . .
N12 C15 H15A 122.6 . .
N10 C16 N12 110.55(15) . .
N10 C16 H16A 124.7 . .
N12 C16 H16A 124.7 . .
Zn1 O1 H1W 127(2) . .
Zn1 O1 H2W 124.4(19) . .
H1W O1 H2W 108(3) . .
Zn1 O2 H3W 125.6(18) . .
Zn1 O2 H4W 123(2) . .
H3W O2 H4W 111(3) . .
H5W O3 H6W 108(3) . .
H7W O4 H8W 114(3) . .
O11 O5 N14 78.3(14) . .
O11 O5 O13 121.3(16) . .
N14 O5 O13 45.5(3) . .
O12 O6 N14 69.2(9) . .
O12 O6 O11 109.7(10) . .
O13 O7 N14 76.7(8) . .
O13 O7 O12 120.5(9) . .
O14 O8 N13 59.3(4) . .
O14 O8 O16 116.1(5) . .
N13 O8 O16 59.9(3) . .
N13 O9 O14 56.8(4) . .
N13 O9 O15 55.4(3) . .
O14 O9 O15 109.3(5) . .
O15 O10 N13 62.8(4) . .
O15 O10 O16 121.3(5) . .
N13 O10 O16 59.5(3) . .
O5 O11 N14 72.7(13) . .
O5 O11 O6 116.7(16) . .
O6 O12 N14 79.5(9) . .
O6 O12 O7 121.7(11) . .
N14 O12 O7 46.0(3) . .
O7 O13 N14 71.7(7) . .
O7 O13 O5 112.8(9) . .
O8 O14 N13 65.7(4) . .
O8 O14 O9 126.5(5) . .
N13 O14 O9 61.2(4) . .
O10 O15 N13 62.2(4) . .
O10 O15 O9 116.7(5) . .
N13 O15 O9 55.6(3) . .
N13 O16 O8 57.8(3) . .
N13 O16 O10 55.7(3) . .
O8 O16 O10 108.3(4) . .

loop_
_geom_bond_atom_site_label_1
_geom_bond_atom_site_label_2
_geom_bond_distance
_geom_bond_site_symmetry_2
Zn1 O1 2.1352(15) .
Zn1 O2 2.1425(15) .
Zn1 N3 2.1483(14) .
Zn1 N12 2.1488(14) 2_546
Zn1 N9 2.1536(14) .
Zn1 N6 2.1666(14) 2_446
N1 C6 1.321(2) .
N1 N2 1.363(2) .
N1 C1 1.466(2) .
N2 C5 1.321(2) .
N3 C6 1.325(2) .
N3 C5 1.355(2) .
N4 C8 1.319(2) .
N4 N5 1.359(2) .
N4 C4 1.467(2) .
N5 C7 1.319(2) .
N6 C8 1.328(2) .
N6 C7 1.354(2) .
N6 Zn1 2.1666(14) 2_456
N7 C14 1.321(2) .
N7 N8 1.365(2) .
N7 C9 1.467(2) .
N8 C13 1.316(2) .
N9 C14 1.327(2) .
N9 C13 1.357(2) .
N10 C16 1.320(2) .
N10 N11 1.358(2) .
N10 C12 1.466(2) .
N11 C15 1.318(2) .
N12 C16 1.326(2) .
N12 C15 1.350(2) .
N12 Zn1 2.1488(14) 2_556
N13 O14 1.169(6) .
N13 O10 1.215(3) .
N13 O15 1.221(6) .
N13 O9 1.224(3) .
N13 O8 1.239(3) .
N13 O16 1.267(5) .
N14 O12 1.199(8) .
N14 O5 1.218(5) .
N14 O7 1.239(3) .
N14 O11 1.249(11) .
N14 O6 1.261(4) .
N14 O13 1.270(7) .
C1 C2 1.518(2) .
C1 H1A 0.9900 .
C1 H1B 0.9900 .
C2 C3 1.522(3) .
C2 H2A 0.9900 .
C2 H2B 0.9900 .
C3 C4 1.522(2) .
C3 H3A 0.9900 .
C3 H3B 0.9900 .
C4 H4A 0.9900 .
C4 H4B 0.9900 .
C5 H5A 0.9500 .
C6 H6A 0.9500 .
C7 H7A 0.9500 .
C8 H8A 0.9500 .
C9 C10 1.519(2) .
C9 H9A 0.9900 .
C9 H9B 0.9900 .
C10 C11 1.522(3) .
C10 H10A 0.9900 .
C10 H10B 0.9900 .
C11 C12 1.523(3) .
C11 H11A 0.9900 .
C11 H11B 0.9900 .
C12 H12A 0.9900 .
C12 H12B 0.9900 .
C13 H13A 0.9500 .
C14 H14A 0.9500 .
C15 H15A 0.9500 .
C16 H16A 0.9500 .
O1 H1W 0.73(3) .
O1 H2W 0.76(3) .
O2 H3W 0.75(3) .
O2 H4W 0.76(3) .
O3 H5W 0.80(3) .
O3 H6W 0.79(3) .
O4 H7W 0.77(3) .
O4 H8W 0.77(3) .
O5 O11 0.618(9) .
O5 O13 1.780(9) .
O6 O12 0.666(6) .
O6 O11 1.803(12) .
O7 O13 0.684(6) .
O7 O12 1.721(9) .
O8 O14 1.115(9) .
O8 O16 1.297(7) .
O9 O14 1.234(9) .
O9 O15 1.384(9) .
O10 O15 1.125(8) .
O10 O16 1.330(8) .

loop_
_geom_hbond_atom_site_label_D
_geom_hbond_atom_site_label_H
_geom_hbond_atom_site_label_A
_geom_hbond_distance_DH
_geom_hbond_distance_HA
_geom_hbond_distance_DA
_geom_hbond_angle_DHA
_geom_hbond_site_symmetry_A
O2 H3W O3 0.75(3) 1.96(3) 2.707(2) 177(3) 1_655
O1 H1W O8 0.73(3) 2.01(3) 2.708(3) 161(3) .
O4 H7W O10 0.77(3) 2.14(3) 2.888(4) 165(3) .
O3 H5W O6 0.80(3) 2.04(3) 2.805(4) 160(3) 2_356
O1 H2W O4 0.76(3) 1.93(3) 2.693(3) 177(3) 2_446
O2 H4W O7 0.76(3) 2.04(3) 2.762(3) 160(3) 1_655
O3 H6W O9 0.79(3) 2.15(3) 2.926(4) 166(3) .
O4 H8W O5 0.77(3) 2.32(3) 3.023(5) 151(3) 2_456

loop_
_geom_torsion_atom_site_label_1
_geom_torsion_atom_site_label_2
_geom_torsion_atom_site_label_3
_geom_torsion_atom_site_label_4
_geom_torsion
_geom_torsion_site_symmetry_1
C6 N1 N2 C5 0.28(19) .
C1 N1 N2 C5 178.53(15) .
O1 Zn1 N3 C6 48.00(14) .
O2 Zn1 N3 C6 -131.99(14) .
N12 Zn1 N3 C6 -43.57(14) 2_546
N9 Zn1 N3 C6 140.66(14) .
O1 Zn1 N3 C5 -139.44(17) .
O2 Zn1 N3 C5 40.57(17) .
N12 Zn1 N3 C5 128.99(17) 2_546
N9 Zn1 N3 C5 -46.78(16) .
C8 N4 N5 C7 -0.02(19) .
C4 N4 N5 C7 -176.39(15) .
C14 N7 N8 C13 0.95(18) .
C9 N7 N8 C13 -179.59(14) .
O1 Zn1 N9 C14 -133.66(14) .
O2 Zn1 N9 C14 45.02(13) .
N3 Zn1 N9 C14 136.70(14) .
N6 Zn1 N9 C14 -48.08(14) 2_446
O1 Zn1 N9 C13 33.87(16) .
O2 Zn1 N9 C13 -147.45(16) .
N3 Zn1 N9 C13 -55.77(15) .
N6 Zn1 N9 C13 119.45(15) 2_446
C16 N10 N11 C15 0.1(2) .
C12 N10 N11 C15 -175.10(16) .
C6 N1 C1 C2 -122.28(19) .
N2 N1 C1 C2 59.8(2) .
N1 C1 C2 C3 55.5(2) .
C1 C2 C3 C4 172.55(16) .
C8 N4 C4 C3 -109.5(2) .
N5 N4 C4 C3 66.1(2) .
C2 C3 C4 N4 165.24(16) .
N1 N2 C5 N3 -0.3(2) .
C6 N3 C5 N2 0.2(2) .
Zn1 N3 C5 N2 -173.44(12) .
N2 N1 C6 N3 -0.2(2) .
C1 N1 C6 N3 -178.28(15) .
C5 N3 C6 N1 -0.03(19) .
Zn1 N3 C6 N1 174.43(10) .
N4 N5 C7 N6 0.1(2) .
C8 N6 C7 N5 -0.1(2) .
Zn1 N6 C7 N5 179.53(13) 2_456
N5 N4 C8 N6 0.0(2) .
C4 N4 C8 N6 176.05(15) .
C7 N6 C8 N4 0.07(19) .
Zn1 N6 C8 N4 -179.61(11) 2_456
C14 N7 C9 C10 -113.8(2) .
N8 N7 C9 C10 66.9(2) .
N7 C9 C10 C11 58.9(2) .
C9 C10 C11 C12 166.16(16) .
C16 N10 C12 C11 -110.1(2) .
N11 N10 C12 C11 64.1(2) .
C10 C11 C12 N10 167.37(15) .
N7 N8 C13 N9 -0.82(19) .
C14 N9 C13 N8 0.38(19) .
Zn1 N9 C13 N8 -168.96(11) .
N8 N7 C14 N9 -0.79(19) .
C9 N7 C14 N9 179.80(15) .
C13 N9 C14 N7 0.27(18) .
Zn1 N9 C14 N7 170.94(10) .
N10 N11 C15 N12 0.1(2) .
C16 N12 C15 N11 -0.3(2) .
Zn1 N12 C15 N11 176.27(13) 2_556
N11 N10 C16 N12 -0.3(2) .
C12 N10 C16 N12 174.49(16) .
C15 N12 C16 N10 0.3(2) .
Zn1 N12 C16 N10 -176.69(11) 2_556
O12 N14 O5 O11 35(2) .
O7 N14 O5 O11 -172.3(14) .
O6 N14 O5 O11 9.1(17) .
O13 N14 O5 O11 -161.2(16) .
O12 N14 O5 O13 -164.1(9) .
O7 N14 O5 O13 -11.1(5) .
O11 N14 O5 O13 161.2(16) .
O6 N14 O5 O13 170.3(5) .
O5 N14 O6 O12 152.2(11) .
O7 N14 O6 O12 -26.4(12) .
O11 N14 O6 O12 156.6(12) .
O13 N14 O6 O12 -45.8(15) .
O12 N14 O6 O11 -156.6(12) .
O5 N14 O6 O11 -4.4(8) .
O7 N14 O6 O11 177.0(6) .
O13 N14 O6 O11 157.6(9) .
O12 N14 O7 O13 -173.1(9) .
O5 N14 O7 O13 21.6(10) .
O11 N14 O7 O13 14.2(15) .
O6 N14 O7 O13 -159.7(8) .
O5 N14 O7 O12 -165.3(6) .
O11 N14 O7 O12 -172.6(12) .
O6 N14 O7 O12 13.4(6) .
O13 N14 O7 O12 173.1(9) .
O10 N13 O8 O14 -170.5(4) .
O15 N13 O8 O14 -102.1(18) .
O9 N13 O8 O14 5.8(5) .
O16 N13 O8 O14 159.5(6) .
O14 N13 O8 O16 -159.5(6) .
O10 N13 O8 O16 30.0(4) .
O15 N13 O8 O16 98.4(19) .
O9 N13 O8 O16 -153.6(4) .
O10 N13 O9 O14 170.8(4) .
O15 N13 O9 O14 158.4(5) .
O8 N13 O9 O14 -5.4(4) .
O16 N13 O9 O14 -87.3(11) .
O14 N13 O9 O15 -158.4(5) .
O10 N13 O9 O15 12.4(4) .
O8 N13 O9 O15 -163.8(4) .
O16 N13 O9 O15 114.3(11) .
O9 N13 O10 O15 -14.2(5) .
O8 N13 O10 O15 161.9(5) .
O16 N13 O10 O15 -168.7(5) .
O15 N13 O10 O16 168.7(5) .
O9 N13 O10 O16 154.5(3) .
O8 N13 O10 O16 -29.3(3) .
O13 O5 O11 N14 -15.6(12) .
N14 O5 O11 O6 -6.1(12) .
O13 O5 O11 O6 -22(2) .
O12 N14 O11 O5 -158.3(13) .
O7 N14 O11 O5 13(2) .
O6 N14 O11 O5 -172.2(15) .
O13 N14 O11 O5 21.6(18) .
O12 N14 O11 O6 13.8(7) .
O5 N14 O11 O6 172.2(15) .
O7 N14 O11 O6 -174.7(10) .
O13 N14 O11 O6 -166.3(6) .
O12 O6 O11 O5 -15(2) .
N14 O6 O11 O5 8.4(16) .
O12 O6 O11 N14 -23.2(12) .
O11 O6 O12 N14 17.0(8) .
N14 O6 O12 O7 19.3(8) .
O11 O6 O12 O7 36.3(15) .
O5 N14 O12 O6 -46.0(16) .
O7 N14 O12 O6 156.9(10) .
O11 N14 O12 O6 -27.4(14) .
O13 N14 O12 O6 152.7(9) .
O5 N14 O12 O7 157.1(8) .
O11 N14 O12 O7 175.7(7) .
O6 N14 O12 O7 -156.9(10) .
O13 N14 O12 O7 -4.2(6) .
O13 O7 O12 O6 -19.1(19) .
N14 O7 O12 O6 -26.9(12) .
O13 O7 O12 N14 7.8(11) .
O12 O7 O13 N14 -5.6(8) .
N14 O7 O13 O5 -13.5(6) .
O12 O7 O13 O5 -19.1(13) .
O12 N14 O13 O7 8.1(11) .
O5 N14 O13 O7 -161.6(8) .
O11 N14 O13 O7 -171.9(9) .
O6 N14 O13 O7 33.9(13) .
O12 N14 O13 O5 169.7(6) .
O7 N14 O13 O5 161.6(8) .
O11 N14 O13 O5 -10.3(9) .
O6 N14 O13 O5 -164.5(7) .
O11 O5 O13 O7 41(2) .
N14 O5 O13 O7 19.0(8) .
O11 O5 O13 N14 21.7(18) .
O16 O8 O14 N13 19.7(5) .
N13 O8 O14 O9 -6.4(5) .
O16 O8 O14 O9 13.3(9) .
O15 N13 O14 O8 160.5(5) .
O9 N13 O14 O8 -174.1(4) .
O16 N13 O14 O8 -19.9(5) .
O15 N13 O14 O9 -25.3(6) .
O8 N13 O14 O9 174.1(4) .
O16 N13 O14 O9 154.2(4) .
N13 O9 O14 O8 6.7(5) .
O15 O9 O14 O8 25.4(8) .
O15 O9 O14 N13 18.7(4) .
O16 O10 O15 N13 -11.4(5) .
N13 O10 O15 O9 11.8(4) .
O16 O10 O15 O9 0.4(9) .
O14 N13 O15 O10 -168.8(5) .
O9 N13 O15 O10 167.2(5) .
O8 N13 O15 O10 -78.2(18) .
O16 N13 O15 O10 11.7(6) .
O14 N13 O15 O9 23.9(6) .
O10 N13 O15 O9 -167.2(5) .
O8 N13 O15 O9 114.6(18) .
O16 N13 O15 O9 -155.6(4) .
N13 O9 O15 O10 -12.6(5) .
O14 O9 O15 O10 -31.7(8) .
O14 O9 O15 N13 -19.0(4) .
O14 N13 O16 O8 18.4(5) .
O10 N13 O16 O8 -151.5(3) .
O15 N13 O16 O8 -162.0(5) .
O9 N13 O16 O8 94.2(9) .
O14 N13 O16 O10 169.9(4) .
O15 N13 O16 O10 -10.5(5) .
O9 N13 O16 O10 -114.4(10) .
O8 N13 O16 O10 151.5(3) .
O14 O8 O16 N13 -19.6(5) .
O14 O8 O16 O10 -44.2(7) .
N13 O8 O16 O10 -24.6(3) .
O15 O10 O16 N13 11.8(5) .
O15 O10 O16 O8 36.9(7) .
N13 O10 O16 O8 25.2(3) .
